data_7246666
loop_
_publ_author_name
'Kharraz, Haia'
'Hachem, Hadi'
'Le Gal, Yann'
'Roisnel, Thierry'
'Jeannin, Olivier'
'Barri\`ere, Fr\'ed\'eric'
'Guizouarn, Thierry'
'Lorcy, Dominique'

_publ_section_title
;
 Non-covalent interactions in neutral and oxidized tetrathiafulvalenes
;
_journal_issue 19
_journal_name_full CrystEngComm
_journal_page_first 2946
_journal_page_last 2958
_journal_paper_doi 10.1039/D3CE00257H
_journal_volume 25
_journal_year 2023
_chemical_compound_source 'synthesis as described'
_chemical_formula_moiety 'C5 H3 N O S4'
_chemical_formula_sum 'C5 H3 N O S4'
_chemical_formula_weight 221.32
_space_group_crystal_system monoclinic
_space_group_IT_number 14
_space_group_name_Hall '-P 2ybc'
_space_group_name_H-M_alt 'P 1 21/c 1'
_atom_sites_solution_hydrogens geom
_atom_sites_solution_primary dual
_atom_sites_solution_secondary difmap
_audit_update_record
;
2023-03-01 deposited with the CCDC.	2023-04-25 downloaded from the CCDC.
;
_cell_angle_alpha 90
_cell_angle_beta 98.049(7)
_cell_angle_gamma 90
_cell_formula_units_Z 4
_cell_length_a 9.1900(18)
_cell_length_b 10.0186(17)
_cell_length_c 8.6765(17)
_cell_measurement_reflns_used 1698
_cell_measurement_temperature 150(2)
_cell_measurement_theta_max 27.4745
_cell_measurement_theta_min 2.2371
_cell_measurement_wavelength 0.710730
_cell_volume 791.0(3)
_computing_cell_refinement 'APEX3 (Bruker, 2015)'
_computing_data_collection 'Bruker APEX3 (Bruker, 2015)'
_computing_data_reduction 'SAINT (Bruker, 2014)'
_computing_molecular_graphics
;
   'SXGRAPH (L. Farrugia, 1999), Mercury (CSD, 2020)'
;
_computing_publication_material 'CRYSCALC (T. Roisnel, local program, 2021)'
_computing_structure_refinement 'SHELXL-2018_3 (Sheldrick, 2018)'
_computing_structure_solution 'SHELXT (Sheldrick, 2015)'
_diffrn_ambient_temperature 150(2)
_diffrn_detector CMOS-PHOTON70
_diffrn_measured_fraction_theta_full 0.990
_diffrn_measured_fraction_theta_max 0.970
_diffrn_measurement_device_type 'D8 VENTURE Bruker AXS'
_diffrn_measurement_method 'rotation images'
_diffrn_orient_matrix_UB_11 -0.0112708
_diffrn_orient_matrix_UB_12 -0.0108403
_diffrn_orient_matrix_UB_13 -0.1156474
_diffrn_orient_matrix_UB_21 0.1043468
_diffrn_orient_matrix_UB_22 0.0283568
_diffrn_orient_matrix_UB_23 0.0005073
_diffrn_orient_matrix_UB_31 0.0324131
_diffrn_orient_matrix_UB_32 -0.0950578
_diffrn_orient_matrix_UB_33 0.0133397
_diffrn_radiation_monochromator 'multilayer monochromator'
_diffrn_radiation_probe x-ray
_diffrn_radiation_source 'Incoatec microfocus sealed tube'
_diffrn_radiation_type MoK\a
_diffrn_radiation_wavelength 0.71073
_diffrn_reflns_av_unetI/netI 0.0358
_diffrn_reflns_limit_h_max 11
_diffrn_reflns_limit_h_min -11
_diffrn_reflns_limit_k_max 13
_diffrn_reflns_limit_k_min 0
_diffrn_reflns_limit_l_max 11
_diffrn_reflns_limit_l_min 0
_diffrn_reflns_number 1775
_diffrn_reflns_theta_full 25.242
_diffrn_reflns_theta_max 27.481
_diffrn_reflns_theta_min 2.238
_diffrn_source_current 1.00
_diffrn_source_power 50.0
_diffrn_source_voltage 50.00
_exptl_absorpt_coefficient_mu 1.132
_exptl_absorpt_correction_T_max 0.873
_exptl_absorpt_correction_T_min 0.536
_exptl_absorpt_correction_type multi-scan
_exptl_absorpt_process_details
;
  [Sheldrick, G.M. (2014). SADABS Bruker AXS Inc., Madison, Wisconsin, USA]
;
_exptl_crystal_colour red
_exptl_crystal_density_diffrn 1.859
_exptl_crystal_description prism
_exptl_crystal_F_000 448
_exptl_crystal_size_max 0.170
_exptl_crystal_size_mid 0.150
_exptl_crystal_size_min 0.120
_refine_diff_density_max 0.501
_refine_diff_density_min -0.686
_refine_diff_density_rms 0.094
_refine_ls_extinction_method none
_refine_ls_goodness_of_fit_ref 1.167
_refine_ls_hydrogen_treatment constr
_refine_ls_matrix_type full
_refine_ls_number_parameters 102
_refine_ls_number_reflns 1775
_refine_ls_number_restraints 0
_refine_ls_restrained_S_all 1.167
_refine_ls_R_factor_all 0.0455
_refine_ls_R_factor_gt 0.0385
_refine_ls_shift/su_max 0.010
_refine_ls_shift/su_mean 0.002
_refine_ls_structure_factor_coef Fsqd
_refine_ls_weighting_details 'w=1/[\s^2^(Fo^2^)+(0.0464P)^2^+0.8314P] where P=(Fo^2^+2Fc^2^)/3'
_refine_ls_weighting_scheme calc
_refine_ls_wR_factor_gt 0.0981
_refine_ls_wR_factor_ref 0.1036
_reflns_number_gt 1607
_reflns_number_total 1775
_reflns_threshold_expression >2sigma(I)
_cod_data_source_file d3ce00257h2.cif
_cod_data_source_block compound2f
_cod_depositor_comments 'Adding full bibliography for 7246664--7246672.cif.'
_cod_original_sg_symbol_H-M 'P 21/c'
_cod_database_code 7246666

loop_
_space_group_symop_operation_xyz
'x, y, z'
'-x, y+1/2, -z+1/2'
'-x, -y, -z'
'x, -y-1/2, z-1/2'

loop_
_atom_site_label
_atom_site_type_symbol
_atom_site_fract_x
_atom_site_fract_y
_atom_site_fract_z
_atom_site_U_iso_or_equiv
_atom_site_adp_type
_atom_site_occupancy
_atom_site_site_symmetry_order
_atom_site_calc_flag
_atom_site_refinement_flags_posn
_atom_site_refinement_flags_adp
_atom_site_refinement_flags_occupancy
_atom_site_disorder_assembly
_atom_site_disorder_group
S1 S 0.21995(9) 0.08906(8) 0.47419(9) 0.0245(2) Uani 1 1 d . . . . .
S2 S 0.45028(8) 0.22293(8) 0.69897(8) 0.0227(2) Uani 1 1 d . . . . .
S3 S 0.31291(8) 0.49258(8) 0.56213(8) 0.02150(19) Uani 1 1 d . . . . .
S4 S 0.07220(9) 0.59865(8) 0.31234(9) 0.0232(2) Uani 1 1 d . . . . .
O1 O 0.4226(3) -0.0374(2) 0.6619(3) 0.0325(5) Uani 1 1 d . . . . .
C2 C 0.3744(3) 0.0702(3) 0.6204(4) 0.0232(6) Uani 1 1 d . . . . .
C3 C 0.3259(3) 0.3221(3) 0.5827(3) 0.0193(6) Uani 1 1 d . . . . .
C4 C 0.2219(3) 0.2630(3) 0.4782(3) 0.0198(6) Uani 1 1 d . . . . .
N5 N 0.1307(3) 0.3438(2) 0.3814(3) 0.0198(5) Uani 1 1 d . . . . .
C6 C 0.1664(3) 0.4676(3) 0.4138(3) 0.0204(6) Uani 1 1 d . . . . .
C7 C 0.1527(4) 0.7411(3) 0.4147(4) 0.0292(7) Uani 1 1 d . . . . .
H7A H 0.133408 0.737990 0.522942 0.044 Uiso 1 1 calc R U . . .
H7B H 0.109792 0.822573 0.364948 0.044 Uiso 1 1 calc R U . . .
H7C H 0.259001 0.740931 0.412497 0.044 Uiso 1 1 calc R U . . .

loop_
_atom_site_aniso_label
_atom_site_aniso_U_11
_atom_site_aniso_U_22
_atom_site_aniso_U_33
_atom_site_aniso_U_23
_atom_site_aniso_U_13
_atom_site_aniso_U_12
S1 0.0296(4) 0.0173(4) 0.0240(4) -0.0012(3) -0.0056(3) 0.0006(3)
S2 0.0220(4) 0.0225(4) 0.0216(4) -0.0004(3) -0.0036(3) 0.0013(3)
S3 0.0220(4) 0.0194(4) 0.0211(4) -0.0002(3) -0.0040(3) -0.0019(3)
S4 0.0272(4) 0.0192(4) 0.0211(4) 0.0012(3) -0.0040(3) 0.0021(3)
O1 0.0387(13) 0.0214(12) 0.0344(12) 0.0005(10) -0.0050(10) 0.0058(10)
C2 0.0253(15) 0.0207(15) 0.0230(14) 0.0019(12) 0.0011(12) 0.0042(12)
C3 0.0195(14) 0.0203(14) 0.0175(13) -0.0003(11) 0.0007(10) 0.0013(12)
C4 0.0219(13) 0.0191(15) 0.0182(13) -0.0008(11) 0.0018(11) 0.0050(12)
N5 0.0229(12) 0.0185(12) 0.0166(11) 0.0000(9) -0.0021(9) 0.0006(10)
C6 0.0199(13) 0.0238(15) 0.0170(12) 0.0020(11) 0.0009(10) 0.0000(12)
C7 0.0323(16) 0.0167(15) 0.0361(18) -0.0007(13) -0.0042(13) -0.0013(13)

loop_
_atom_type_symbol
_atom_type_description
_atom_type_scat_dispersion_real
_atom_type_scat_dispersion_imag
_atom_type_scat_source
C C 0.0033 0.0016 'International Tables Vol C Tables 4.2.6.8 and 6.1.1.4'
H H 0.0000 0.0000 'International Tables Vol C Tables 4.2.6.8 and 6.1.1.4'
N N 0.0061 0.0033 'International Tables Vol C Tables 4.2.6.8 and 6.1.1.4'
O O 0.0106 0.0060 'International Tables Vol C Tables 4.2.6.8 and 6.1.1.4'
S S 0.1246 0.1234 'International Tables Vol C Tables 4.2.6.8 and 6.1.1.4'

loop_
_geom_angle_atom_site_label_1
_geom_angle_atom_site_label_2
_geom_angle_atom_site_label_3
_geom_angle
_geom_angle_site_symmetry_1
_geom_angle_site_symmetry_3
_geom_angle_publ_flag
C4 S1 C2 95.01(15) . . ?
C3 S2 C2 94.54(14) . . ?
C3 S3 C6 88.25(14) . . ?
C6 S4 C7 102.08(15) . . ?
O1 C2 S1 122.2(3) . . ?
O1 C2 S2 123.3(2) . . ?
S1 C2 S2 114.46(17) . . ?
C4 C3 S3 109.3(2) . . ?
C4 C3 S2 119.0(2) . . ?
S3 C3 S2 131.47(17) . . ?
C3 C4 N5 117.8(3) . . ?
C3 C4 S1 116.9(2) . . ?
N5 C4 S1 125.2(2) . . ?
C6 N5 C4 108.5(2) . . ?
N5 C6 S4 121.1(2) . . ?
N5 C6 S3 116.1(2) . . ?
S4 C6 S3 122.81(18) . . ?
S4 C7 H7A 109.5 . . ?
S4 C7 H7B 109.5 . . ?
H7A C7 H7B 109.5 . . ?
S4 C7 H7C 109.5 . . ?
H7A C7 H7C 109.5 . . ?
H7B C7 H7C 109.5 . . ?

loop_
_geom_bond_atom_site_label_1
_geom_bond_atom_site_label_2
_geom_bond_distance
_geom_bond_site_symmetry_2
_geom_bond_publ_flag
S1 C4 1.743(3) . ?
S1 C2 1.776(3) . ?
S2 C3 1.729(3) . ?
S2 C2 1.777(3) . ?
S3 C3 1.720(3) . ?
S3 C6 1.746(3) . ?
S4 C6 1.742(3) . ?
S4 C7 1.786(3) . ?
O1 C2 1.202(4) . ?
C3 C4 1.358(4) . ?
C4 N5 1.366(4) . ?
N5 C6 1.303(4) . ?
C7 H7A 0.9800 . ?
C7 H7B 0.9800 . ?
C7 H7C 0.9800 . ?

loop_
_geom_torsion_atom_site_label_1
_geom_torsion_atom_site_label_2
_geom_torsion_atom_site_label_3
_geom_torsion_atom_site_label_4
_geom_torsion
_geom_torsion_site_symmetry_1
_geom_torsion_site_symmetry_2
_geom_torsion_site_symmetry_3
_geom_torsion_site_symmetry_4
_geom_torsion_publ_flag
C4 S1 C2 O1 -178.8(3) . . . . ?
C4 S1 C2 S2 1.1(2) . . . . ?
C3 S2 C2 O1 179.5(3) . . . . ?
C3 S2 C2 S1 -0.5(2) . . . . ?
C6 S3 C3 C4 0.3(2) . . . . ?
C6 S3 C3 S2 175.6(2) . . . . ?
C2 S2 C3 C4 -0.7(3) . . . . ?
C2 S2 C3 S3 -175.7(2) . . . . ?
S3 C3 C4 N5 -0.1(4) . . . . ?
S2 C3 C4 N5 -176.2(2) . . . . ?
S3 C3 C4 S1 177.72(16) . . . . ?
S2 C3 C4 S1 1.7(4) . . . . ?
C2 S1 C4 C3 -1.7(3) . . . . ?
C2 S1 C4 N5 176.0(3) . . . . ?
C3 C4 N5 C6 -0.2(4) . . . . ?
S1 C4 N5 C6 -177.8(2) . . . . ?
C4 N5 C6 S4 -179.9(2) . . . . ?
C4 N5 C6 S3 0.4(4) . . . . ?
C7 S4 C6 N5 174.6(3) . . . . ?
C7 S4 C6 S3 -5.8(2) . . . . ?
C3 S3 C6 N5 -0.4(3) . . . . ?
C3 S3 C6 S4 180.0(2) . . . . ?
